data_2023355
loop_
_publ_author_name
'Groneck, Erin N.'
'Peek, Nathan'
'Lynch, Will E.'
'Padgett, Clifford W.'

_publ_section_title
;
 Crystal structures of zinc(II) coordination complexes with isoquinoline
 N-oxide
;
_journal_issue 2
_journal_name_full 'Acta Crystallographica Section E Crystallographic Communications'
_journal_paper_doi 10.1107/S2056989025000180
_journal_volume 81
_journal_year 2025
_chemical_formula_iupac '[Zn (C9 H7 N1 O1) (H2 O1)5] (N O3)2, 2C9 H7 N O'
_chemical_formula_moiety 'C9 H17 N O6 Zn 2+, 2(N O3 -), 2(C9 H7 N O)'
_chemical_formula_sum 'C27 H31 N5 O14 Zn'
_chemical_formula_weight 714.94
_chemical_name_systematic
'Pentaaqua(isoquinoline <i>N</i>-oxide-\k<i>O</i>)zinc(II) dinitrate--isoquinoline <i>N</i>-oxide (1/2)'
_space_group_crystal_system triclinic
_space_group_IT_number 2
_space_group_name_Hall '-P 1'
_space_group_name_H-M_alt 'P -1'
_atom_sites_solution_hydrogens mixed
_atom_sites_solution_primary dual
_audit_creation_method
;
Olex2 1.5
(compiled 2024.02.16 svn.r378c4104 for OlexSys, GUI svn.r6928)
;
_cell_angle_alpha 74.352(6)
_cell_angle_beta 74.620(7)
_cell_angle_gamma 81.633(7)
_cell_formula_units_Z 2
_cell_length_a 9.7360(9)
_cell_length_b 11.5910(9)
_cell_length_c 14.6381(10)
_cell_measurement_reflns_used 5791
_cell_measurement_temperature 170
_cell_measurement_theta_max 31.5850
_cell_measurement_theta_min 1.8450
_cell_volume 1528.8(2)
_computing_cell_refinement
;
CrysAlisPro 1.171.39.46b (Rigaku OD, 2018)
;
_computing_data_collection
;
CrysAlisPro 1.171.39.46b (Rigaku OD, 2018)
;
_computing_data_reduction
;
CrysAlisPro 1.171.39.46b (Rigaku OD, 2018)
;
_computing_molecular_graphics
;
Olex2 1.5 (Dolomanov <i>et al.</i>,  2009)
;
_computing_publication_material
;
Olex2 1.5 (Dolomanov <i>et al.</i>,  2009)
;
_computing_structure_refinement
;
SHELXL (Sheldrick, 2015b)
;
_computing_structure_solution
;
<i>SHELXT</i> (Sheldrick, 2015a)
;
_diffrn_ambient_temperature 170
_diffrn_detector 'CCD plate'
_diffrn_measured_fraction_theta_full 1.000
_diffrn_measured_fraction_theta_max 1.000
_diffrn_measurement_device 'abstract diffractometer'
_diffrn_measurement_device_type 'XtaLAB Mini'
_diffrn_measurement_method '\w scans'
_diffrn_radiation_monochromator graphite
_diffrn_radiation_probe x-ray
_diffrn_radiation_type 'Mo K\a'
_diffrn_radiation_wavelength 0.71073
_diffrn_reflns_av_R_equivalents 0.0467
_diffrn_reflns_av_unetI/netI 0.0592
_diffrn_reflns_limit_h_max 11
_diffrn_reflns_limit_h_min -11
_diffrn_reflns_limit_k_max 13
_diffrn_reflns_limit_k_min -13
_diffrn_reflns_limit_l_max 17
_diffrn_reflns_limit_l_min -17
_diffrn_reflns_number 13628
_diffrn_reflns_theta_full 25.242
_diffrn_reflns_theta_max 25.345
_diffrn_reflns_theta_min 2.060
_diffrn_source 'fine-focus sealed X-ray tube'
_exptl_absorpt_coefficient_mu 0.882
_exptl_absorpt_correction_T_max 1.00000
_exptl_absorpt_correction_T_min 0.75162
_exptl_absorpt_correction_type multi-scan
_exptl_absorpt_process_details
;
(CrysAlisPro; Rigaku OD, 2019)
;
_exptl_crystal_colour 'clear whiteish colourless'
_exptl_crystal_density_diffrn 1.553
_exptl_crystal_description plank
_exptl_crystal_F_000 740
_exptl_crystal_size_max 0.7
_exptl_crystal_size_mid 0.2
_exptl_crystal_size_min 0.04
_refine_diff_density_max 0.507
_refine_diff_density_min -0.477
_refine_ls_extinction_method none
_refine_ls_goodness_of_fit_ref 1.039
_refine_ls_hydrogen_treatment mixed
_refine_ls_matrix_type full
_refine_ls_number_parameters 464
_refine_ls_number_reflns 5599
_refine_ls_number_restraints 10
_refine_ls_restrained_S_all 1.039
_refine_ls_R_factor_all 0.0673
_refine_ls_R_factor_gt 0.0444
_refine_ls_shift/su_max 0.000
_refine_ls_shift/su_mean 0.000
_refine_ls_structure_factor_coef Fsqd
_refine_ls_weighting_details 'w=1/[\s^2^(Fo^2^)+(0.0476P)^2^] where P=(Fo^2^+2Fc^2^)/3'
_refine_ls_weighting_scheme calc
_refine_ls_wR_factor_gt 0.0953
_refine_ls_wR_factor_ref 0.1059
_reflns_number_gt 4252
_reflns_number_total 5599
_reflns_threshold_expression 'I > 2\s(I)'
_cod_data_source_file hb8119.cif
_cod_data_source_block V
_cod_database_code 2023355
_shelx_space_group_comment
;
The symmetry employed for this shelxl refinement is uniquely defined
by the following loop, which should always be used as a source of
symmetry information in preference to the above space-group names.
They are only intended as comments.
;
_shelx_estimated_absorpt_t_min 0.577
_shelx_estimated_absorpt_t_max 0.966

loop_
_space_group_symop_operation_xyz
'x, y, z'
'-x, -y, -z'

loop_
_atom_site_type_symbol
_atom_site_label
_atom_site_fract_x
_atom_site_fract_y
_atom_site_fract_z
_atom_site_U_iso_or_equiv
_atom_site_adp_type
_atom_site_calc_flag
_atom_site_occupancy
_atom_site_disorder_assembly
_atom_site_disorder_group
Zn Zn1 0.38957(4) 0.27598(3) 0.47321(2) 0.02573(12) Uani d 1 . .
O O5 0.2972(3) 0.1986(2) 0.62110(16) 0.0336(5) Uani d 1 . .
O O2 0.2233(2) -0.03662(19) 0.45547(14) 0.0317(5) Uani d 1 . .
O O8 0.5068(3) 0.3482(2) 0.32840(17) 0.0335(5) Uani d 1 . .
O O6 0.4139(3) 0.1109(2) 0.44532(17) 0.0320(5) Uani d 1 . .
O O1 0.1881(2) 0.3151(2) 0.43902(14) 0.0329(5) Uani d 1 . .
O O3 0.2216(2) 0.63601(19) 0.43681(15) 0.0315(5) Uani d 1 . .
O O7 0.5973(3) 0.2419(2) 0.5086(2) 0.0403(6) Uani d 1 . .
O O4 0.3663(3) 0.4362(2) 0.50705(18) 0.0371(6) Uani d 1 . .
O O9 0.6657(2) 0.0528(2) 0.32553(16) 0.0426(6) Uani d 1 . .
N N2 0.1959(3) -0.0507(2) 0.37417(17) 0.0254(6) Uani d 1 . .
O O10 0.6236(3) 0.1957(2) 0.20239(17) 0.0494(7) Uani d 1 . .
N N1 0.1475(3) 0.2886(2) 0.36717(17) 0.0259(6) Uani d 1 . .
N N3 0.1843(3) 0.6184(2) 0.35969(17) 0.0242(6) Uani d 1 . .
O O14 0.6846(3) 0.5678(2) 0.15635(16) 0.0506(7) Uani d 1 . .
N N5 0.6688(3) 0.6144(3) 0.22466(18) 0.0319(6) Uani d 1 . .
O O12 0.6239(3) 0.5538(2) 0.31066(16) 0.0550(8) Uani d 1 . .
N N4 0.6547(3) 0.0879(3) 0.23757(19) 0.0348(7) Uani d 1 . .
O O13 0.6984(3) 0.7187(2) 0.21242(18) 0.0561(7) Uani d 1 . .
C C21 0.0981(3) 0.5780(3) 0.2055(2) 0.0266(7) Uani d 1 . .
C C8 0.1928(3) 0.2520(3) 0.2088(2) 0.0274(7) Uani d 1 . .
C C27 0.2819(3) 0.6092(3) 0.2792(2) 0.0286(7) Uani d 1 . .
H H27 0.379243 0.616684 0.275509 0.034 Uiso calc 1 . .
C C18 0.3008(3) -0.0639(3) 0.2975(2) 0.0296(7) Uani d 1 . .
H H18 0.396900 -0.061642 0.299782 0.036 Uiso calc 1 . .
C C10 0.0545(3) -0.0545(3) 0.3745(2) 0.0302(7) Uani d 1 . .
H H10 -0.019054 -0.045432 0.430116 0.036 Uiso calc 1 . .
O O11 0.6767(4) 0.0133(3) 0.1888(2) 0.0847(11) Uani d 1 . .
C C26 0.2442(3) 0.5885(3) 0.1985(2) 0.0263(7) Uani d 1 . .
C C12 0.1282(3) -0.0853(3) 0.2112(2) 0.0297(7) Uani d 1 . .
C C17 0.2723(3) -0.0813(3) 0.2125(2) 0.0286(7) Uani d 1 . .
C C19 0.0419(3) 0.6089(3) 0.3690(2) 0.0287(7) Uani d 1 . .
H H19 -0.026227 0.616785 0.427344 0.034 Uiso calc 1 . .
C C1 0.0028(3) 0.2796(3) 0.3813(2) 0.0307(7) Uani d 1 . .
H H1 -0.061138 0.287856 0.441167 0.037 Uiso calc 1 . .
C C3 0.0448(3) 0.2453(3) 0.2200(2) 0.0299(7) Uani d 1 . .
C C9 0.2384(3) 0.2747(3) 0.2853(2) 0.0290(7) Uani d 1 . .
H H9 0.337290 0.280238 0.277881 0.035 Uiso calc 1 . .
C C11 0.0214(3) -0.0713(3) 0.2949(2) 0.0326(8) Uani d 1 . .
H H11 -0.075967 -0.073691 0.295508 0.039 Uiso calc 1 . .
C C20 -0.0004(3) 0.5883(3) 0.2944(2) 0.0297(7) Uani d 1 . .
H H20 -0.098808 0.580508 0.301656 0.036 Uiso calc 1 . .
C C2 -0.0479(4) 0.2589(3) 0.3095(2) 0.0340(8) Uani d 1 . .
H H2 -0.147556 0.253496 0.319718 0.041 Uiso calc 1 . .
C C4 -0.0010(4) 0.2278(3) 0.1409(2) 0.0374(8) Uani d 1 . .
H H4 -0.099689 0.223752 0.146368 0.045 Uiso calc 1 . .
C C22 0.0597(3) 0.5589(3) 0.1248(2) 0.0323(7) Uani d 1 . .
H H22 -0.037509 0.551670 0.128068 0.039 Uiso calc 1 . .
C C23 0.1620(4) 0.5507(3) 0.0416(2) 0.0373(8) Uani d 1 . .
H H23 0.135062 0.536953 -0.012121 0.045 Uiso calc 1 . .
C C25 0.3475(3) 0.5804(3) 0.1117(2) 0.0362(8) Uani d 1 . .
H H25 0.445364 0.587591 0.106691 0.043 Uiso calc 1 . .
C C6 0.2425(4) 0.2205(3) 0.0467(2) 0.0375(8) Uani d 1 . .
H H6 0.308229 0.210789 -0.012074 0.045 Uiso calc 1 . .
C C16 0.3825(4) -0.0944(3) 0.1304(2) 0.0382(8) Uani d 1 . .
H H16 0.479439 -0.092808 0.131277 0.046 Uiso calc 1 . .
C C13 0.0982(4) -0.1022(3) 0.1265(2) 0.0385(8) Uani d 1 . .
H H13 0.002163 -0.105780 0.124593 0.046 Uiso calc 1 . .
C C5 0.0964(4) 0.2167(3) 0.0569(2) 0.0391(9) Uani d 1 . .
H H5 0.064065 0.206086 0.004116 0.047 Uiso calc 1 . .
C C7 0.2916(4) 0.2382(3) 0.1211(2) 0.0334(8) Uani d 1 . .
H H7 0.390965 0.241266 0.113941 0.040 Uiso calc 1 . .
C C24 0.3058(4) 0.5622(3) 0.0347(2) 0.0397(8) Uani d 1 . .
H H24 0.375070 0.557385 -0.023941 0.048 Uiso calc 1 . .
C C14 0.2070(4) -0.1135(3) 0.0474(2) 0.0422(9) Uani d 1 . .
H H14 0.185987 -0.124268 -0.009398 0.051 Uiso calc 1 . .
C C15 0.3490(4) -0.1093(3) 0.0494(2) 0.0433(9) Uani d 1 . .
H H15 0.423278 -0.116850 -0.006267 0.052 Uiso calc 1 . .
H H6A 0.487(3) 0.088(3) 0.410(2) 0.057(13) Uiso d 1 . .
H H5A 0.295(4) 0.233(3) 0.665(2) 0.046(11) Uiso d 1 . .
H H8A 0.556(3) 0.307(3) 0.291(2) 0.055(13) Uiso d 1 . .
H H5B 0.313(4) 0.1248(18) 0.641(3) 0.056(13) Uiso d 1 . .
H H6B 0.356(3) 0.066(3) 0.446(2) 0.039(10) Uiso d 1 . .
H H7A 0.628(4) 0.286(3) 0.533(2) 0.041(11) Uiso d 1 . .
H H8B 0.543(4) 0.411(2) 0.323(3) 0.062(13) Uiso d 1 . .
H H7B 0.649(4) 0.179(2) 0.515(3) 0.073(15) Uiso d 1 . .
H H4A 0.318(4) 0.497(3) 0.486(3) 0.079(16) Uiso d 1 . .
H H4B 0.380(4) 0.436(4) 0.5592(18) 0.062(13) Uiso d 1 . .

loop_
_atom_site_aniso_label
_atom_site_aniso_U_11
_atom_site_aniso_U_22
_atom_site_aniso_U_33
_atom_site_aniso_U_12
_atom_site_aniso_U_13
_atom_site_aniso_U_23
Zn1 0.0289(2) 0.0246(2) 0.0272(2) -0.00353(15) -0.00874(15) -0.00943(15)
O5 0.0441(14) 0.0312(14) 0.0257(12) -0.0052(11) -0.0049(11) -0.0094(11)
O2 0.0361(13) 0.0362(13) 0.0286(12) -0.0091(10) -0.0067(10) -0.0154(10)
O8 0.0376(14) 0.0332(14) 0.0310(13) -0.0127(12) -0.0019(11) -0.0109(12)
O6 0.0265(13) 0.0299(13) 0.0437(14) -0.0074(11) -0.0004(11) -0.0207(11)
O1 0.0291(12) 0.0521(14) 0.0277(12) 0.0048(10) -0.0136(10) -0.0240(11)
O3 0.0353(12) 0.0362(13) 0.0333(12) 0.0011(10) -0.0177(10) -0.0184(10)
O7 0.0365(14) 0.0334(15) 0.0669(18) 0.0000(12) -0.0282(13) -0.0248(14)
O4 0.0617(17) 0.0267(13) 0.0347(14) 0.0051(12) -0.0296(13) -0.0138(11)
O9 0.0489(15) 0.0452(15) 0.0289(13) 0.0084(12) -0.0068(11) -0.0096(11)
N2 0.0308(14) 0.0208(13) 0.0268(14) -0.0059(11) -0.0067(11) -0.0077(11)
O10 0.0631(18) 0.0388(15) 0.0385(14) 0.0056(13) -0.0096(12) -0.0038(12)
N1 0.0270(14) 0.0292(14) 0.0253(14) 0.0007(11) -0.0102(11) -0.0104(11)
N3 0.0291(14) 0.0204(13) 0.0276(14) 0.0007(11) -0.0121(11) -0.0096(11)
O14 0.0637(17) 0.0682(18) 0.0293(13) -0.0233(14) -0.0041(12) -0.0247(13)
N5 0.0268(15) 0.0460(18) 0.0272(15) -0.0063(13) -0.0118(12) -0.0089(14)
O12 0.083(2) 0.0668(18) 0.0223(13) -0.0474(16) -0.0046(13) -0.0080(12)
N4 0.0354(16) 0.0355(17) 0.0294(16) -0.0090(13) 0.0006(12) -0.0058(14)
O13 0.097(2) 0.0361(15) 0.0424(15) -0.0149(14) -0.0265(15) -0.0065(12)
C21 0.0288(17) 0.0226(16) 0.0313(17) 0.0012(13) -0.0132(14) -0.0070(14)
C8 0.0389(19) 0.0210(16) 0.0245(16) -0.0027(14) -0.0121(14) -0.0046(13)
C27 0.0242(16) 0.0278(17) 0.0367(18) 0.0002(13) -0.0101(14) -0.0110(15)
C18 0.0246(17) 0.0276(17) 0.0344(18) -0.0055(13) -0.0015(14) -0.0075(14)
C10 0.0247(17) 0.0311(17) 0.0336(18) -0.0062(14) -0.0042(14) -0.0067(15)
O11 0.168(4) 0.0488(18) 0.0441(17) -0.010(2) -0.028(2) -0.0203(15)
C26 0.0245(16) 0.0235(16) 0.0329(17) 0.0024(13) -0.0089(13) -0.0104(14)
C12 0.0318(18) 0.0245(16) 0.0323(18) -0.0048(14) -0.0075(14) -0.0047(14)
C17 0.0306(17) 0.0220(16) 0.0315(17) -0.0034(14) -0.0037(14) -0.0069(14)
C19 0.0253(17) 0.0304(17) 0.0313(17) -0.0019(14) -0.0069(14) -0.0092(14)
C1 0.0293(17) 0.0373(19) 0.0275(17) -0.0056(15) -0.0066(14) -0.0098(15)
C3 0.0359(18) 0.0279(17) 0.0292(17) -0.0090(14) -0.0134(15) -0.0035(14)
C9 0.0251(16) 0.0349(18) 0.0295(17) 0.0009(14) -0.0094(14) -0.0111(15)
C11 0.0219(16) 0.0377(19) 0.0390(19) -0.0019(14) -0.0085(14) -0.0096(16)
C20 0.0246(16) 0.0345(18) 0.0337(18) -0.0035(14) -0.0094(14) -0.0115(15)
C2 0.0335(18) 0.0388(19) 0.0330(18) -0.0101(15) -0.0115(15) -0.0068(15)
C4 0.045(2) 0.041(2) 0.0338(19) -0.0122(17) -0.0184(16) -0.0090(16)
C22 0.0318(18) 0.0378(19) 0.0324(18) 0.0015(15) -0.0126(15) -0.0145(15)
C23 0.047(2) 0.039(2) 0.0336(19) 0.0067(16) -0.0180(16) -0.0176(16)
C25 0.0308(18) 0.0361(19) 0.043(2) 0.0015(15) -0.0074(15) -0.0161(16)
C6 0.058(2) 0.0306(18) 0.0248(17) 0.0026(17) -0.0122(16) -0.0096(15)
C16 0.0348(19) 0.039(2) 0.0378(19) -0.0065(16) 0.0015(15) -0.0118(16)
C13 0.045(2) 0.039(2) 0.0347(19) -0.0059(17) -0.0138(16) -0.0092(16)
C5 0.060(2) 0.0361(19) 0.0305(18) -0.0088(18) -0.0225(18) -0.0098(16)
C7 0.0382(19) 0.0356(19) 0.0260(17) 0.0022(15) -0.0086(14) -0.0082(15)
C24 0.042(2) 0.042(2) 0.0340(19) 0.0036(17) -0.0017(16) -0.0191(17)
C14 0.061(3) 0.040(2) 0.0288(19) -0.0065(18) -0.0103(17) -0.0139(16)
C15 0.056(2) 0.042(2) 0.0298(19) -0.0083(18) 0.0004(17) -0.0133(16)

loop_
_atom_type_symbol
_atom_type_description
_atom_type_scat_dispersion_real
_atom_type_scat_dispersion_imag
_atom_type_scat_source
C C 0.0033 0.0016 'International Tables Vol C Tables 4.2.6.8 and 6.1.1.4'
H H 0.0000 0.0000 'International Tables Vol C Tables 4.2.6.8 and 6.1.1.4'
N N 0.0061 0.0033 'International Tables Vol C Tables 4.2.6.8 and 6.1.1.4'
O O 0.0106 0.0060 'International Tables Vol C Tables 4.2.6.8 and 6.1.1.4'
Zn Zn 0.2839 1.4301 'International Tables Vol C Tables 4.2.6.8 and 6.1.1.4'

loop_
_geom_angle_atom_site_label_1
_geom_angle_atom_site_label_2
_geom_angle_atom_site_label_3
_geom_angle_site_symmetry_1
_geom_angle_site_symmetry_3
_geom_angle
_geom_angle_publ_flag
O5 Zn1 O8 . . 173.16(9) ?
O5 Zn1 O7 . . 88.42(10) ?
O8 Zn1 O7 . . 84.75(10) ?
O6 Zn1 O5 . . 89.30(10) ?
O6 Zn1 O8 . . 90.14(10) ?
O6 Zn1 O1 . . 92.38(9) ?
O6 Zn1 O7 . . 89.52(9) ?
O1 Zn1 O5 . . 91.94(9) ?
O1 Zn1 O8 . . 94.90(9) ?
O1 Zn1 O7 . . 178.06(9) ?
O4 Zn1 O5 . . 88.47(10) ?
O4 Zn1 O8 . . 91.93(10) ?
O4 Zn1 O6 . . 177.42(10) ?
O4 Zn1 O1 . . 88.98(9) ?
O4 Zn1 O7 . . 89.13(10) ?
Zn1 O5 H5A . . 121(2) ?
Zn1 O5 H5B . . 117(3) ?
H5A O5 H5B . . 110(4) ?
Zn1 O8 H8A . . 125(3) ?
Zn1 O8 H8B . . 113(3) ?
H8A O8 H8B . . 113(4) ?
Zn1 O6 H6A . . 121(3) ?
Zn1 O6 H6B . . 132(2) ?
H6A O6 H6B . . 103(4) ?
N1 O1 Zn1 . . 128.04(16) ?
Zn1 O7 H7A . . 123(2) ?
Zn1 O7 H7B . . 129(3) ?
H7A O7 H7B . . 106(4) ?
Zn1 O4 H4A . . 127(3) ?
Zn1 O4 H4B . . 116(3) ?
H4A O4 H4B . . 112(4) ?
O2 N2 C10 . . 117.3(2) ?
C18 N2 O2 . . 121.3(2) ?
C18 N2 C10 . . 121.3(3) ?
O1 N1 C1 . . 116.4(2) ?
C9 N1 O1 . . 122.7(2) ?
C9 N1 C1 . . 120.8(3) ?
O3 N3 C19 . . 117.3(2) ?
C27 N3 O3 . . 120.8(2) ?
C27 N3 C19 . . 121.9(3) ?
O14 N5 O12 . . 119.3(3) ?
O14 N5 O13 . . 122.2(3) ?
O13 N5 O12 . . 118.5(3) ?
O10 N4 O9 . . 120.2(3) ?
O11 N4 O9 . . 118.4(3) ?
O11 N4 O10 . . 121.4(3) ?
C20 C21 C26 . . 117.1(3) ?
C22 C21 C26 . . 118.6(3) ?
C22 C21 C20 . . 124.3(3) ?
C9 C8 C3 . . 118.7(3) ?
C9 C8 C7 . . 121.1(3) ?
C7 C8 C3 . . 120.2(3) ?
N3 C27 H27 . . 119.4 ?
N3 C27 C26 . . 121.2(3) ?
C26 C27 H27 . . 119.4 ?
N2 C18 H18 . . 119.3 ?
N2 C18 C17 . . 121.4(3) ?
C17 C18 H18 . . 119.3 ?
N2 C10 H10 . . 120.2 ?
C11 C10 N2 . . 119.6(3) ?
C11 C10 H10 . . 120.2 ?
C27 C26 C21 . . 118.5(3) ?
C27 C26 C25 . . 121.6(3) ?
C25 C26 C21 . . 119.9(3) ?
C11 C12 C17 . . 117.9(3) ?
C11 C12 C13 . . 123.3(3) ?
C13 C12 C17 . . 118.8(3) ?
C18 C17 C12 . . 118.2(3) ?
C16 C17 C18 . . 121.9(3) ?
C16 C17 C12 . . 119.9(3) ?
N3 C19 H19 . . 120.2 ?
C20 C19 N3 . . 119.5(3) ?
C20 C19 H19 . . 120.2 ?
N1 C1 H1 . . 120.0 ?
C2 C1 N1 . . 120.0(3) ?
C2 C1 H1 . . 120.0 ?
C2 C3 C8 . . 117.4(3) ?
C2 C3 C4 . . 124.3(3) ?
C4 C3 C8 . . 118.3(3) ?
N1 C9 C8 . . 121.9(3) ?
N1 C9 H9 . . 119.0 ?
C8 C9 H9 . . 119.1 ?
C10 C11 C12 . . 121.5(3) ?
C10 C11 H11 . . 119.2 ?
C12 C11 H11 . . 119.2 ?
C21 C20 H20 . . 119.1 ?
C19 C20 C21 . . 121.8(3) ?
C19 C20 H20 . . 119.1 ?
C1 C2 C3 . . 121.2(3) ?
C1 C2 H2 . . 119.4 ?
C3 C2 H2 . . 119.4 ?
C3 C4 H4 . . 119.9 ?
C5 C4 C3 . . 120.1(3) ?
C5 C4 H4 . . 119.9 ?
C21 C22 H22 . . 119.9 ?
C23 C22 C21 . . 120.3(3) ?
C23 C22 H22 . . 119.9 ?
C22 C23 H23 . . 119.5 ?
C22 C23 C24 . . 120.9(3) ?
C24 C23 H23 . . 119.5 ?
C26 C25 H25 . . 120.2 ?
C24 C25 C26 . . 119.6(3) ?
C24 C25 H25 . . 120.2 ?
C5 C6 H6 . . 119.8 ?
C7 C6 H6 . . 119.8 ?
C7 C6 C5 . . 120.4(3) ?
C17 C16 H16 . . 120.2 ?
C15 C16 C17 . . 119.6(3) ?
C15 C16 H16 . . 120.2 ?
C12 C13 H13 . . 119.9 ?
C14 C13 C12 . . 120.2(3) ?
C14 C13 H13 . . 119.9 ?
C4 C5 C6 . . 121.5(3) ?
C4 C5 H5 . . 119.2 ?
C6 C5 H5 . . 119.2 ?
C8 C7 H7 . . 120.3 ?
C6 C7 C8 . . 119.4(3) ?
C6 C7 H7 . . 120.3 ?
C23 C24 H24 . . 119.7 ?
C25 C24 C23 . . 120.6(3) ?
C25 C24 H24 . . 119.7 ?
C13 C14 H14 . . 119.7 ?
C13 C14 C15 . . 120.6(3) ?
C15 C14 H14 . . 119.7 ?
C16 C15 C14 . . 121.0(3) ?
C16 C15 H15 . . 119.5 ?
C14 C15 H15 . . 119.5 ?

loop_
_geom_bond_atom_site_label_1
_geom_bond_atom_site_label_2
_geom_bond_site_symmetry_2
_geom_bond_distance
_geom_bond_publ_flag
Zn1 O5 . 2.110(2) ?
Zn1 O8 . 2.130(2) ?
Zn1 O6 . 2.030(2) ?
Zn1 O1 . 2.1078(19) ?
Zn1 O7 . 2.174(2) ?
Zn1 O4 . 2.015(2) ?
O5 H5A . 0.833(18) ?
O5 H5B . 0.833(18) ?
O2 N2 . 1.341(3) ?
O8 H8A . 0.827(18) ?
O8 H8B . 0.832(19) ?
O6 H6A . 0.820(18) ?
O6 H6B . 0.816(18) ?
O1 N1 . 1.337(3) ?
O3 N3 . 1.346(3) ?
O7 H7A . 0.815(18) ?
O7 H7B . 0.819(19) ?
O4 H4A . 0.821(19) ?
O4 H4B . 0.807(18) ?
O9 N4 . 1.270(3) ?
N2 C18 . 1.328(4) ?
N2 C10 . 1.383(4) ?
O10 N4 . 1.242(3) ?
N1 C1 . 1.384(4) ?
N1 C9 . 1.321(4) ?
N3 C27 . 1.322(4) ?
N3 C19 . 1.375(4) ?
O14 N5 . 1.225(3) ?
N5 O12 . 1.261(3) ?
N5 O13 . 1.239(3) ?
N4 O11 . 1.226(3) ?
C21 C26 . 1.420(4) ?
C21 C20 . 1.420(4) ?
C21 C22 . 1.408(4) ?
C8 C3 . 1.418(4) ?
C8 C9 . 1.406(4) ?
C8 C7 . 1.417(4) ?
C27 H27 . 0.9500 ?
C27 C26 . 1.412(4) ?
C18 H18 . 0.9500 ?
C18 C17 . 1.414(4) ?
C10 H10 . 0.9500 ?
C10 C11 . 1.355(4) ?
C26 C25 . 1.413(4) ?
C12 C17 . 1.415(4) ?
C12 C11 . 1.411(4) ?
C12 C13 . 1.415(4) ?
C17 C16 . 1.409(4) ?
C19 H19 . 0.9500 ?
C19 C20 . 1.352(4) ?
C1 H1 . 0.9500 ?
C1 C2 . 1.361(4) ?
C3 C2 . 1.414(4) ?
C3 C4 . 1.417(4) ?
C9 H9 . 0.9500 ?
C11 H11 . 0.9500 ?
C20 H20 . 0.9500 ?
C2 H2 . 0.9500 ?
C4 H4 . 0.9500 ?
C4 C5 . 1.363(5) ?
C22 H22 . 0.9500 ?
C22 C23 . 1.369(4) ?
C23 H23 . 0.9500 ?
C23 C24 . 1.400(5) ?
C25 H25 . 0.9500 ?
C25 C24 . 1.369(4) ?
C6 H6 . 0.9500 ?
C6 C5 . 1.396(5) ?
C6 C7 . 1.372(4) ?
C16 H16 . 0.9500 ?
C16 C15 . 1.369(5) ?
C13 H13 . 0.9500 ?
C13 C14 . 1.368(4) ?
C5 H5 . 0.9500 ?
C7 H7 . 0.9500 ?
C24 H24 . 0.9500 ?
C14 H14 . 0.9500 ?
C14 C15 . 1.398(5) ?
C15 H15 . 0.9500 ?

loop_
_geom_contact_atom_site_label_1
_geom_contact_atom_site_label_2
_geom_contact_distance
_geom_contact_site_symmetry_1
_geom_contact_site_symmetry_2
_geom_contact_publ_flag
<i>Cg</i>1 <i>Cg</i>4 3.839(2) . 1_555 y
<i>Cg</i>1 <i>Cg</i>7 3.893(2) . 1_555 y
<i>Cg</i>1 <i>Cg</i>8 3.8500(19) . 1_555 y
<i>Cg</i>2 <i>Cg</i>4 3.6617(19) . 1_555 y
<i>Cg</i>2 <i>Cg</i>5 3.823(2) . 1_555 y
<i>Cg</i>2 <i>Cg</i>8 3.969(2) . 1_555 y
<i>Cg</i>4 <i>Cg</i>7 3.943(2) . 1_545 y
<i>Cg</i>5 <i>Cg</i>7 3.7374(19) . 1_545 y
<i>Cg</i>5 <i>Cg</i>8 3.968(2) . 1_545 y

loop_
_geom_hbond_atom_site_label_D
_geom_hbond_atom_site_label_H
_geom_hbond_atom_site_label_A
_geom_hbond_site_symmetry_A
_geom_hbond_distance_DH
_geom_hbond_distance_HA
_geom_hbond_distance_DA
_geom_hbond_angle_DHA
_geom_hbond_publ_flag
O6 H6A O9 . 0.820(18) 1.907(19) 2.723(3) 173(4) yes
O5 H5A O13 2_666 0.833(18) 2.04(2) 2.861(3) 168(3) yes
O8 H8A O10 . 0.827(18) 2.00(2) 2.808(3) 164(4) yes
O5 H5B O9 2_656 0.833(18) 1.98(2) 2.802(3) 171(4) yes
O6 H6B O2 . 0.816(18) 1.837(19) 2.651(3) 177(3) yes
O7 H7A O3 2_666 0.815(18) 2.03(2) 2.798(3) 156(3) yes
O8 H8B O12 . 0.832(19) 1.878(19) 2.710(3) 179(4) yes
O7 H7B O2 2_656 0.819(19) 1.94(2) 2.755(3) 173(4) yes
O4 H4A O3 . 0.821(19) 1.81(2) 2.634(3) 176(5) yes
O4 H4B O12 2_666 0.807(18) 1.93(2) 2.729(3) 169(4) yes

loop_
_geom_torsion_atom_site_label_1
_geom_torsion_atom_site_label_2
_geom_torsion_atom_site_label_3
_geom_torsion_atom_site_label_4
_geom_torsion_site_symmetry_1
_geom_torsion_site_symmetry_2
_geom_torsion_site_symmetry_3
_geom_torsion_site_symmetry_4
_geom_torsion
_geom_torsion_publ_flag
Zn1 O1 N1 C1 . . . . 155.2(2) ?
Zn1 O1 N1 C9 . . . . -26.6(4) ?
O2 N2 C18 C17 . . . . 178.6(3) ?
O2 N2 C10 C11 . . . . -178.5(3) ?
O1 N1 C1 C2 . . . . 176.7(3) ?
O1 N1 C9 C8 . . . . -177.2(3) ?
O3 N3 C27 C26 . . . . 178.8(2) ?
O3 N3 C19 C20 . . . . -178.4(3) ?
N2 C18 C17 C12 . . . . -0.5(4) ?
N2 C18 C17 C16 . . . . 179.4(3) ?
N2 C10 C11 C12 . . . . 0.1(5) ?
N1 C1 C2 C3 . . . . 0.5(5) ?
N3 C27 C26 C21 . . . . 0.2(4) ?
N3 C27 C26 C25 . . . . 179.0(3) ?
N3 C19 C20 C21 . . . . -1.0(5) ?
C21 C26 C25 C24 . . . . -0.1(5) ?
C21 C22 C23 C24 . . . . -0.7(5) ?
C8 C3 C2 C1 . . . . 1.0(5) ?
C8 C3 C4 C5 . . . . 0.6(5) ?
C27 N3 C19 C20 . . . . 0.7(4) ?
C27 C26 C25 C24 . . . . -179.0(3) ?
C18 N2 C10 C11 . . . . -0.5(4) ?
C18 C17 C16 C15 . . . . -179.0(3) ?
C10 N2 C18 C17 . . . . 0.6(4) ?
C26 C21 C20 C19 . . . . 0.9(4) ?
C26 C21 C22 C23 . . . . 0.1(5) ?
C26 C25 C24 C23 . . . . -0.5(5) ?
C12 C17 C16 C15 . . . . 0.8(5) ?
C12 C13 C14 C15 . . . . 0.5(5) ?
C17 C12 C11 C10 . . . . 0.0(5) ?
C17 C12 C13 C14 . . . . -0.6(5) ?
C17 C16 C15 C14 . . . . -0.9(5) ?
C19 N3 C27 C26 . . . . -0.3(4) ?
C1 N1 C9 C8 . . . . 0.9(5) ?
C3 C8 C9 N1 . . . . 0.7(5) ?
C3 C8 C7 C6 . . . . 1.1(5) ?
C3 C4 C5 C6 . . . . 0.9(5) ?
C9 N1 C1 C2 . . . . -1.5(5) ?
C9 C8 C3 C2 . . . . -1.6(4) ?
C9 C8 C3 C4 . . . . 177.2(3) ?
C9 C8 C7 C6 . . . . -177.6(3) ?
C11 C12 C17 C18 . . . . 0.1(4) ?
C11 C12 C17 C16 . . . . -179.7(3) ?
C11 C12 C13 C14 . . . . 179.1(3) ?
C20 C21 C26 C27 . . . . -0.4(4) ?
C20 C21 C26 C25 . . . . -179.3(3) ?
C20 C21 C22 C23 . . . . 179.7(3) ?
C2 C3 C4 C5 . . . . 179.4(3) ?
C4 C3 C2 C1 . . . . -177.7(3) ?
C22 C21 C26 C27 . . . . 179.2(3) ?
C22 C21 C26 C25 . . . . 0.3(4) ?
C22 C21 C20 C19 . . . . -178.7(3) ?
C22 C23 C24 C25 . . . . 0.9(5) ?
C13 C12 C17 C18 . . . . 179.8(3) ?
C13 C12 C17 C16 . . . . -0.1(5) ?
C13 C12 C11 C10 . . . . -179.6(3) ?
C13 C14 C15 C16 . . . . 0.3(5) ?
C5 C6 C7 C8 . . . . 0.3(5) ?
C7 C8 C3 C2 . . . . 179.6(3) ?
C7 C8 C3 C4 . . . . -1.6(4) ?
C7 C8 C9 N1 . . . . 179.5(3) ?
C7 C6 C5 C4 . . . . -1.4(5) ?
